data_7713695
loop_
_publ_author_name
'Zhang, Chao'
'Xu, Meiqi'
'Dong, Wen-Shuai'
'Lu, Zu-Jia'
'Zhang, Han'
'Wu, Xiaowei'
'Li, Zhimin'
'Zhang, Jianguo'

_publ_section_title
;
 Combining the Advantages of 1,3,4-Oxadiazole and Tetrazole Enables
 High-Energy Insensitive Materials
;
_journal_name_full 'Dalton Transactions'
_journal_paper_doi 10.1039/D3DT02079G
_journal_year 2023
_chemical_formula_moiety '2(C3 N7 O), 2(Ca0.5 H6 O3), 2(H2 O)'
_chemical_formula_sum 'C6 H16 Ca N14 O10'
_chemical_formula_weight 484.41
_space_group_crystal_system triclinic
_space_group_IT_number 2
_space_group_name_Hall '-P 1'
_space_group_name_H-M_alt 'P -1'
_atom_sites_solution_hydrogens geom
_atom_sites_solution_primary direct
_atom_sites_solution_secondary difmap
_audit_creation_date 2023-03-17
_audit_creation_method
;
  Olex2 1.1
  (compiled 2011.02.15 svn.r1672, GUI svn.r3494)
;
_audit_update_record
;
2023-06-08 deposited with the CCDC.	2023-08-08 downloaded from the CCDC.
;
_cell_angle_alpha 102.789(8)
_cell_angle_beta 98.212(8)
_cell_angle_gamma 104.552(8)
_cell_formula_units_Z 1
_cell_length_a 5.5630(5)
_cell_length_b 9.2316(8)
_cell_length_c 10.4531(11)
_cell_measurement_reflns_used 794
_cell_measurement_temperature 115.70(10)
_cell_measurement_theta_max 24.1780
_cell_measurement_theta_min 3.8680
_cell_volume 495.39(9)
_computing_cell_refinement
;
CrysAlisPro, Agilent Technologies,
Version 1.171.37.35 (release 13-08-2014 CrysAlis171 .NET)
(compiled Aug 13 2014,18:06:01)
;
_computing_data_collection
;
CrysAlisPro, Agilent Technologies,
Version 1.171.37.35 (release 13-08-2014 CrysAlis171 .NET)
(compiled Aug 13 2014,18:06:01)
;
_computing_data_reduction
;
CrysAlisPro, Agilent Technologies,
Version 1.171.37.35 (release 13-08-2014 CrysAlis171 .NET)
(compiled Aug 13 2014,18:06:01)
;
_computing_molecular_graphics
;
O. V. Dolomanov, L. J. Bourhis, R. J. Gildea, J. A. K. Howard and H. Puschmann,
OLEX2: a complete structure solution, refinement and analysis program.
J. Appl. Cryst. (2009). 42, 339-341.
;
_computing_publication_material
;
O. V. Dolomanov, L. J. Bourhis, R. J. Gildea, J. A. K. Howard and H. Puschmann,
OLEX2: a complete structure solution, refinement and analysis program.
J. Appl. Cryst. (2009). 42, 339-341.
;
_computing_structure_refinement 'SHELXL-97 (Sheldrick, 1997)'
_computing_structure_solution 'A short history of SHELX (Sheldrick, 2007)/Bruker'
_diffrn_ambient_environment N~2~
_diffrn_ambient_temperature 115.70(10)
_diffrn_detector 'CCD plate'
_diffrn_detector_area_resol_mean 16.0971
_diffrn_detector_type Eos
_diffrn_measured_fraction_theta_full 0.9977
_diffrn_measured_fraction_theta_max 0.8175
_diffrn_measurement_details
;
#__ type_ start__ end____ width___ exp.time_
  1 omega  -51.00   43.00   1.0000    3.0000
omega____ theta____ kappa____ phi______ frames
    -       16.2414  -77.0000 -120.0000 94

#__ type_ start__ end____ width___ exp.time_
  2 omega  -13.00   15.00   1.0000    3.0000
omega____ theta____ kappa____ phi______ frames
    -       16.2414  -99.0000  -30.0000 28

#__ type_ start__ end____ width___ exp.time_
  3 omega  -15.00   28.00   1.0000    3.0000
omega____ theta____ kappa____ phi______ frames
    -      -11.0070  -99.0000   30.0000 43

#__ type_ start__ end____ width___ exp.time_
  4 omega  -10.00   84.00   1.0000    3.0000
omega____ theta____ kappa____ phi______ frames
    -       16.2414   77.0000    0.0000 94

#__ type_ start__ end____ width___ exp.time_
  5 omega    1.00   84.00   1.0000    3.0000
omega____ theta____ kappa____ phi______ frames
    -       16.2414   57.0000  150.0000 83
;
_diffrn_measurement_device 'four-circle diffractometer'
_diffrn_measurement_device_type 'Xcalibur, Eos, Gemini'
_diffrn_measurement_method '\w scans'
_diffrn_orient_matrix_UB_11 0.1137135000
_diffrn_orient_matrix_UB_12 0.0400471000
_diffrn_orient_matrix_UB_13 0.0486941000
_diffrn_orient_matrix_UB_21 -0.0536172000
_diffrn_orient_matrix_UB_22 -0.0334350000
_diffrn_orient_matrix_UB_23 0.0481612000
_diffrn_orient_matrix_UB_31 0.0484756000
_diffrn_orient_matrix_UB_32 -0.0637909000
_diffrn_orient_matrix_UB_33 -0.0193623000
_diffrn_radiation_monochromator graphite
_diffrn_radiation_probe x-ray
_diffrn_radiation_type 'Mo K\a'
_diffrn_radiation_wavelength 0.71073
_diffrn_reflns_av_R_equivalents 0.0459
_diffrn_reflns_av_unetI/netI 0.0809
_diffrn_reflns_limit_h_max 6
_diffrn_reflns_limit_h_min -6
_diffrn_reflns_limit_k_max 11
_diffrn_reflns_limit_k_min -9
_diffrn_reflns_limit_l_max 9
_diffrn_reflns_limit_l_min -12
_diffrn_reflns_number 3305
_diffrn_reflns_theta_full 26.00
_diffrn_reflns_theta_max 26.00
_diffrn_reflns_theta_min 3.52
_diffrn_source 'Enhance (Mo) X-ray Source'
_exptl_absorpt_coefficient_mu 0.397
_exptl_absorpt_correction_T_max 1.00000
_exptl_absorpt_correction_T_min 0.81366
_exptl_absorpt_correction_type multi-scan
_exptl_absorpt_process_details
;
CrysAlisPro, Agilent Technologies,
Version 1.171.37.35 (release 13-08-2014 CrysAlis171 .NET)
(compiled Aug 13 2014,18:06:01)
Empirical absorption correction using spherical harmonics,
 implemented in SCALE3 ABSPACK scaling algorithm.
;
_exptl_crystal_colour white
_exptl_crystal_density_diffrn 1.624
_exptl_crystal_density_meas 1.624
_exptl_crystal_density_method 'not measured'
_exptl_crystal_description rod-shaped
_exptl_crystal_F_000 250
_exptl_crystal_size_max 0.29
_exptl_crystal_size_mid 0.24
_exptl_crystal_size_min 0.09
_refine_diff_density_max 0.551
_refine_diff_density_min -0.404
_refine_diff_density_rms 0.092
_refine_ls_extinction_method none
_refine_ls_goodness_of_fit_ref 1.062
_refine_ls_hydrogen_treatment mixed
_refine_ls_matrix_type full
_refine_ls_number_parameters 142
_refine_ls_number_reflns 1903
_refine_ls_number_restraints 0
_refine_ls_restrained_S_all 1.062
_refine_ls_R_factor_all 0.0817
_refine_ls_R_factor_gt 0.0582
_refine_ls_shift/su_max 0.000
_refine_ls_shift/su_mean 0.000
_refine_ls_structure_factor_coef Fsqd
_refine_ls_weighting_details 'calc w=1/[\s^2^(Fo^2^)+(0.0680P)^2^+0.0000P] where P=(Fo^2^+2Fc^2^)/3'
_refine_ls_weighting_scheme calc
_refine_ls_wR_factor_gt 0.1357
_refine_ls_wR_factor_ref 0.1577
_reflns_number_gt 1387
_reflns_number_total 1903
_reflns_threshold_expression >2sigma(I)
_cod_data_source_file d3dt02079g2.cif
_cod_data_source_block exp_8399
_cod_original_cell_volume 495.39(8)
_cod_database_code 7713695
_reflns_odcompleteness_completeness 99.77
_reflns_odcompleteness_iscentric 1
_reflns_odcompleteness_theta 25.07

loop_
_space_group_symop_id
_space_group_symop_operation_xyz
1 'x, y, z'
2 '-x, -y, -z'

loop_
_atom_site_label
_atom_site_type_symbol
_atom_site_fract_x
_atom_site_fract_y
_atom_site_fract_z
_atom_site_U_iso_or_equiv
_atom_site_adp_type
_atom_site_occupancy
_atom_site_symmetry_multiplicity
_atom_site_calc_flag
_atom_site_refinement_flags
_atom_site_disorder_assembly
_atom_site_disorder_group
O1 O -0.1086(4) 0.1931(3) 0.1305(2) 0.0269(6) Uani 1 1 d . . .
N1 N -0.5217(6) 0.0602(3) -0.0135(3) 0.0270(7) Uani 1 1 d . . .
N3 N -0.0984(5) 0.4333(3) 0.1219(3) 0.0260(7) Uani 1 1 d . . .
N5 N 0.6046(5) 0.3615(3) 0.3620(3) 0.0272(7) Uani 1 1 d . . .
C3 C 0.2734(6) 0.3878(4) 0.2538(3) 0.0225(8) Uani 1 1 d . . .
N6 N 0.6382(5) 0.5108(3) 0.3734(3) 0.0275(7) Uani 1 1 d . . .
C2 C 0.0239(6) 0.3467(4) 0.1705(3) 0.0235(8) Uani 1 1 d . . .
N7 N 0.4335(5) 0.5322(3) 0.3054(3) 0.0258(7) Uani 1 1 d . . .
C1 C -0.3231(6) 0.1933(4) 0.0516(4) 0.0275(8) Uani 1 1 d . . .
N4 N 0.3745(5) 0.2806(3) 0.2875(3) 0.0251(7) Uani 1 1 d . . .
N2 N -0.3280(5) 0.3303(3) 0.0436(3) 0.0278(7) Uani 1 1 d . . .
Ca Ca 1.0000 1.0000 0.5000 0.0242(3) Uani 1 2 d S . .
O3 O 0.5973(4) 0.8671(3) 0.3735(3) 0.0331(6) Uani 1 1 d . . .
H3A H 0.5404 0.7689 0.3431 0.050 Uiso 1 1 d R . .
H3B H 0.4817 0.9077 0.3517 0.050 Uiso 1 1 d R . .
O4 O 1.1794(4) 0.9802(3) 0.3106(2) 0.0303(6) Uani 1 1 d . . .
H4A H 1.0862 0.9124 0.2406 0.045 Uiso 1 1 d R . .
H4B H 1.2376 1.0651 0.2912 0.045 Uiso 1 1 d R . .
O2 O 1.0535(5) 0.7665(3) 0.5056(2) 0.0325(6) Uani 1 1 d . . .
H2A H 0.9382 0.6808 0.4700 0.049 Uiso 1 1 d R . .
H2B H 1.1800 0.7500 0.5496 0.049 Uiso 1 1 d R . .
O5 O -0.1111(5) 0.7374(3) 0.1113(3) 0.0348(7) Uani 1 1 d . . .
H5A H -0.2680 0.7276 0.0865 0.052 Uiso 1 1 d R . .
H5B H -0.0908 0.6483 0.1067 0.052 Uiso 1 1 d R . .

loop_
_atom_site_aniso_label
_atom_site_aniso_U_11
_atom_site_aniso_U_22
_atom_site_aniso_U_33
_atom_site_aniso_U_23
_atom_site_aniso_U_13
_atom_site_aniso_U_12
O1 0.0242(13) 0.0217(13) 0.0290(15) 0.0060(10) -0.0046(11) 0.0026(10)
N1 0.0239(16) 0.0227(16) 0.0305(18) 0.0062(13) -0.0016(14) 0.0052(13)
N3 0.0234(16) 0.0245(15) 0.0270(17) 0.0075(12) -0.0017(13) 0.0051(12)
N5 0.0237(16) 0.0216(16) 0.0309(18) 0.0064(12) -0.0022(14) 0.0021(13)
C3 0.0229(18) 0.0181(17) 0.0239(19) 0.0051(14) 0.0017(15) 0.0036(14)
N6 0.0235(16) 0.0225(16) 0.0311(18) 0.0062(13) -0.0049(13) 0.0042(13)
C2 0.0241(19) 0.0198(18) 0.024(2) 0.0062(14) 0.0026(16) 0.0031(14)
N7 0.0214(16) 0.0248(15) 0.0270(17) 0.0059(12) -0.0034(13) 0.0047(12)
C1 0.0205(19) 0.0272(19) 0.029(2) 0.0058(15) -0.0044(16) 0.0036(15)
N4 0.0240(16) 0.0204(15) 0.0266(17) 0.0068(12) -0.0029(13) 0.0032(12)
N2 0.0251(17) 0.0254(16) 0.0291(18) 0.0068(13) -0.0008(14) 0.0048(13)
Ca 0.0217(6) 0.0183(5) 0.0287(6) 0.0053(4) -0.0025(4) 0.0041(4)
O3 0.0311(15) 0.0209(13) 0.0441(17) 0.0081(11) -0.0034(12) 0.0087(11)
O4 0.0297(14) 0.0211(12) 0.0352(16) 0.0081(11) -0.0036(12) 0.0046(10)
O2 0.0243(13) 0.0243(13) 0.0411(17) 0.0062(11) -0.0081(12) 0.0038(10)
O5 0.0343(15) 0.0279(14) 0.0418(17) 0.0080(11) -0.0007(13) 0.0145(11)

loop_
_atom_type_symbol
_atom_type_description
_atom_type_scat_dispersion_real
_atom_type_scat_dispersion_imag
_atom_type_scat_source
C C 0.0033 0.0016 'International Tables Vol C Tables 4.2.6.8 and 6.1.1.4'
H H 0.0000 0.0000 'International Tables Vol C Tables 4.2.6.8 and 6.1.1.4'
Ca Ca 0.2262 0.3064 'International Tables Vol C Tables 4.2.6.8 and 6.1.1.4'
N N 0.0061 0.0033 'International Tables Vol C Tables 4.2.6.8 and 6.1.1.4'
O O 0.0106 0.0060 'International Tables Vol C Tables 4.2.6.8 and 6.1.1.4'

loop_
_geom_angle_atom_site_label_1
_geom_angle_atom_site_label_2
_geom_angle_atom_site_label_3
_geom_angle
_geom_angle_site_symmetry_1
_geom_angle_site_symmetry_3
_geom_angle_publ_flag
C1 O1 C2 102.0(3) . . ?
N1 N1 C1 111.5(4) 2_455 . ?
C2 N3 N2 105.4(3) . . ?
N6 N5 N4 109.3(3) . . ?
N7 C3 C2 126.1(3) . . ?
N4 C3 C2 122.1(3) . . ?
N4 C3 N7 111.8(3) . . ?
N5 N6 N7 110.2(3) . . ?
O1 C2 C3 116.6(3) . . ?
N3 C2 O1 112.9(3) . . ?
N3 C2 C3 130.5(3) . . ?
N6 N7 C3 103.9(3) . . ?
O1 C1 N1 123.7(3) . . ?
N2 C1 O1 113.5(3) . . ?
N2 C1 N1 122.8(3) . . ?
N5 N4 C3 104.7(3) . . ?
C1 N2 N3 106.3(3) . . ?
O3 Ca O3 180.0 2_776 . ?
O3 Ca O4 87.61(9) . 2_776 ?
O3 Ca O4 92.39(8) 2_776 2_776 ?
O3 Ca O4 87.61(9) 2_776 . ?
O3 Ca O4 92.39(8) . . ?
O4 Ca O4 180.000(1) 2_776 . ?
O2 Ca O3 92.61(9) 2_776 . ?
O2 Ca O3 87.39(9) . . ?
O2 Ca O3 87.39(9) 2_776 2_776 ?
O2 Ca O3 92.61(9) . 2_776 ?
O2 Ca O4 87.15(8) . . ?
O2 Ca O4 87.15(8) 2_776 2_776 ?
O2 Ca O4 92.85(8) . 2_776 ?
O2 Ca O4 92.85(8) 2_776 . ?
O2 Ca O2 180.000(1) 2_776 . ?
Ca O3 H3A 124.8 . . ?
Ca O3 H3B 125.8 . . ?
H3A O3 H3B 109.3 . . ?
Ca O4 H4A 114.9 . . ?
Ca O4 H4B 115.6 . . ?
H4A O4 H4B 109.3 . . ?
Ca O2 H2A 123.4 . . ?
Ca O2 H2B 126.9 . . ?
H2A O2 H2B 109.3 . . ?
H5A O5 H5B 109.3 . . ?

loop_
_geom_bond_atom_site_label_1
_geom_bond_atom_site_label_2
_geom_bond_distance
_geom_bond_site_symmetry_2
_geom_bond_publ_flag
O1 C2 1.361(4) . ?
O1 C1 1.350(4) . ?
N1 N1 1.277(5) 2_455 ?
N1 C1 1.388(4) . ?
N3 C2 1.309(4) . ?
N3 N2 1.397(4) . ?
N5 N6 1.320(4) . ?
N5 N4 1.334(4) . ?
C3 C2 1.440(5) . ?
C3 N7 1.345(4) . ?
C3 N4 1.340(4) . ?
N6 N7 1.336(4) . ?
C1 N2 1.293(4) . ?
Ca O3 2.308(2) . ?
Ca O3 2.308(2) 2_776 ?
Ca O4 2.333(2) 2_776 ?
Ca O4 2.333(2) . ?
Ca O2 2.261(2) 2_776 ?
Ca O2 2.261(2) . ?
O3 H3A 0.8500 . ?
O3 H3B 0.8499 . ?
O4 H4A 0.8501 . ?
O4 H4B 0.8500 . ?
O2 H2A 0.8501 . ?
O2 H2B 0.8499 . ?
O5 H5A 0.8500 . ?
O5 H5B 0.8501 . ?

loop_
_geom_torsion_atom_site_label_1
_geom_torsion_atom_site_label_2
_geom_torsion_atom_site_label_3
_geom_torsion_atom_site_label_4
_geom_torsion
_geom_torsion_site_symmetry_1
_geom_torsion_site_symmetry_2
_geom_torsion_site_symmetry_3
_geom_torsion_site_symmetry_4
_geom_torsion_publ_flag
O1 C1 N2 N3 0.6(4) . . . . ?
N1 N1 C1 O1 1.8(5) 2_455 . . . ?
N1 N1 C1 N2 -177.3(4) 2_455 . . . ?
N1 C1 N2 N3 179.8(3) . . . . ?
N5 N6 N7 C3 0.8(4) . . . . ?
N6 N5 N4 C3 0.7(3) . . . . ?
C2 O1 C1 N1 -179.9(3) . . . . ?
C2 O1 C1 N2 -0.7(4) . . . . ?
C2 N3 N2 C1 -0.2(3) . . . . ?
C2 C3 N7 N6 -179.5(3) . . . . ?
C2 C3 N4 N5 179.0(3) . . . . ?
N7 C3 C2 O1 -179.1(3) . . . . ?
N7 C3 C2 N3 3.2(6) . . . . ?
N7 C3 N4 N5 -0.2(4) . . . . ?
C1 O1 C2 N3 0.5(4) . . . . ?
C1 O1 C2 C3 -177.6(3) . . . . ?
N4 N5 N6 N7 -0.9(4) . . . . ?
N4 C3 C2 O1 1.9(5) . . . . ?
N4 C3 C2 N3 -175.8(3) . . . . ?
N4 C3 N7 N6 -0.4(4) . . . . ?
N2 N3 C2 O1 -0.2(4) . . . . ?
N2 N3 C2 C3 177.5(3) . . . . ?
